data_1534800
loop_
_publ_author_name
'Bakum, S.I.'
'Somenkov, V.A.'
'Irodova, A.V.'
'Kuznetsova, S.F.'
'Lyakhovitskaya, O.I.'
'Nozik, Yu.Z.'

_publ_section_title
;
 Crystal structure of KGaD4
;
_journal_name_full
;
Koordinatsionnaya Khimiya (= Coordination Chemistry (USSR))
;
_journal_page_first 1210
_journal_page_last 1214
_journal_volume 16
_journal_year 1990
_chemical_formula_sum 'D1.44 Ga H2.56 K'
_chemical_name_systematic 'K Ga H2.56 D1.44'
_space_group_IT_number 62
_symmetry_space_group_name_Hall '-P 2ac 2n'
_symmetry_space_group_name_H-M 'P n m a'
_cell_angle_alpha 90
_cell_angle_beta 90
_cell_angle_gamma 90
_cell_formula_units_Z 4
_cell_length_a 8.9948
_cell_length_b 5.6408
_cell_length_c 7.263
_cell_volume 368.509
_citation_journal_id_ASTM KOKHDC
_cod_data_source_file Bakum_KOKHDC_1990_1054.cif
_cod_data_source_block H2.56D1.44Ga1K1
_cod_original_cell_volume 368.5091
_cod_original_formula_sum 'H2.56 D1.44 Ga1 K1'
_cod_database_code 1534800

loop_
_symmetry_equiv_pos_as_xyz
x,y,z
-x+1/2,-y,z+1/2
x+1/2,-y+1/2,-z+1/2
-x,y+1/2,-z
-x,-y,-z
x-1/2,y,-z-1/2
-x-1/2,y-1/2,z-1/2
x,-y-1/2,z

loop_
_atom_site_label
_atom_site_type_symbol
_atom_site_fract_x
_atom_site_fract_y
_atom_site_fract_z
_atom_site_occupancy
_atom_site_U_iso_or_equiv
K1 K+1 0.18 0.25 0.1525 1 0.0
Ga1 Ga+3 0.5571 0.25 0.8088 1 0.0
